data_4132237
loop_
_publ_author_name
'Wu, Xiaowei'
'Iwata, Takayuki'
'Scharf, Adam'
'Qin, Tian'
'Reichl, Kyle D.'
'Porco, Jr, John A'

_publ_section_title
;
 Asymmetric Synthesis of Gonytolide A: Strategic Use of an Aryl Halide
 Blocking Group for Oxidative Coupling.
;
_journal_issue 18
_journal_name_full 'Journal of the American Chemical Society'
_journal_page_first 5969
_journal_page_last 5975
_journal_paper_doi 10.1021/jacs.8b02535
_journal_volume 140
_journal_year 2018
_chemical_absolute_configuration ad
_chemical_formula_moiety 'C16 H15 Br O7'
_chemical_formula_sum 'C16 H15 Br O7'
_chemical_formula_weight 399.19
_space_group_crystal_system orthorhombic
_space_group_IT_number 19
_space_group_name_Hall 'P 2ac 2ab'
_space_group_name_H-M_alt 'P 21 21 21'
_atom_sites_solution_hydrogens mixed
_atom_sites_solution_primary dual
_audit_creation_date 2017-06-22
_audit_creation_method
;
Olex2 1.2
(compiled 2017.03.28 svn.r3405 for OlexSys, GUI svn.r5337)
;
_audit_update_record
;
2017-06-22 # Formatted by publCIF

;
_cell_angle_alpha 90
_cell_angle_beta 90
_cell_angle_gamma 90
_cell_formula_units_Z 4
_cell_length_a 5.6776(2)
_cell_length_b 14.2324(5)
_cell_length_c 19.4060(7)
_cell_measurement_reflns_used 9793
_cell_measurement_temperature 100(2)
_cell_measurement_theta_max 66.684
_cell_measurement_theta_min 3.850
_cell_volume 1568.12(10)
_computing_cell_refinement 'SAINT (Bruker, 2016)'
_computing_data_collection 'APEX3 (Bruker, 2016)'
_computing_data_reduction 'SAINT (Bruker, 2016)'
_computing_molecular_graphics 'Olex2 (Dolomanov et al., 2009)'
_computing_publication_material 'Olex2 (Dolomanov et al., 2009)'
_computing_structure_refinement 'ShelXL (Sheldrick, 2015)'
_computing_structure_solution 'ShelXT (Sheldrick, 2015)'
_diffrn_ambient_temperature 100.01
_diffrn_measured_fraction_theta_full 0.998
_diffrn_measured_fraction_theta_max 0.998
_diffrn_measurement_device_type 'Bruker X8 Proteum-R'
_diffrn_measurement_method '\w and \f scans'
_diffrn_radiation_monochromator Montel
_diffrn_radiation_type CuK\a
_diffrn_radiation_wavelength 1.54178
_diffrn_reflns_av_R_equivalents 0.0580
_diffrn_reflns_av_unetI/netI 0.0279
_diffrn_reflns_Laue_measured_fraction_full 0.998
_diffrn_reflns_Laue_measured_fraction_max 0.998
_diffrn_reflns_limit_h_max 6
_diffrn_reflns_limit_h_min -6
_diffrn_reflns_limit_k_max 16
_diffrn_reflns_limit_k_min -16
_diffrn_reflns_limit_l_max 23
_diffrn_reflns_limit_l_min -22
_diffrn_reflns_number 31910
_diffrn_reflns_point_group_measured_fraction_full 0.998
_diffrn_reflns_point_group_measured_fraction_max 0.998
_diffrn_reflns_theta_full 66.589
_diffrn_reflns_theta_max 66.741
_diffrn_reflns_theta_min 3.851
_diffrn_source 'rotating anode'
_exptl_absorpt_coefficient_mu 3.922
_exptl_absorpt_correction_T_max 0.7043
_exptl_absorpt_correction_T_min 0.5954
_exptl_absorpt_correction_type multi-scan
_exptl_absorpt_process_details 'SADABS (Sheldrick, 2016)'
_exptl_crystal_colour colorless
_exptl_crystal_density_diffrn 1.691
_exptl_crystal_description bar
_exptl_crystal_F_000 808
_exptl_crystal_size_max 0.147
_exptl_crystal_size_mid 0.042
_exptl_crystal_size_min 0.040
_refine_diff_density_max 0.475
_refine_diff_density_min -0.422
_refine_diff_density_rms 0.061
_refine_ls_abs_structure_details
;
 Refined as an inversion twin.
;
_refine_ls_abs_structure_Flack 0.06(2)
_refine_ls_extinction_method none
_refine_ls_goodness_of_fit_ref 1.061
_refine_ls_hydrogen_treatment mixed
_refine_ls_matrix_type full
_refine_ls_number_parameters 223
_refine_ls_number_reflns 2765
_refine_ls_number_restraints 0
_refine_ls_restrained_S_all 1.061
_refine_ls_R_factor_all 0.0253
_refine_ls_R_factor_gt 0.0236
_refine_ls_shift/su_max 0.000
_refine_ls_shift/su_mean 0.000
_refine_ls_structure_factor_coef Fsqd
_refine_ls_weighting_details 'w=1/[\s^2^(Fo^2^)+(0.0220P)^2^+1.1480P] where P=(Fo^2^+2Fc^2^)/3'
_refine_ls_weighting_scheme calc
_refine_ls_wR_factor_gt 0.0547
_refine_ls_wR_factor_ref 0.0553
_reflns_Friedel_coverage 0.699
_reflns_Friedel_fraction_full 0.998
_reflns_Friedel_fraction_max 0.998
_reflns_number_gt 2642
_reflns_number_total 2765
_reflns_threshold_expression 'I > 2\s(I)'
_cod_data_source_file ja8b02535_si_002.cif
_cod_data_source_block wu4a_0m
_cod_database_code 4132237
_publcif_datablock.id {9d769a91-9857-4c55-a124-8df6e4f568c4}

_shelxl_version_number 2014-3
_shelx_space_group_comment
;
The symmetry employed for this shelxl refinement is uniquely defined
by the following loop, which should always be used as a source of
symmetry information in preference to the above space-group names.
They are only intended as comments.
;
_olex2_refinement_description
;
1. Twinned data refinement
 Scales: 0.94(2)
 0.06(2)
2. Fixed Uiso
 At 1.2 times of:
  All C(H) groups, All C(H,H) groups
 At 1.5 times of:
  All C(H,H,H) groups, All O(H) groups
3.a Ternary CH refined with riding coordinates:
 C6(H6)
3.b Secondary CH2 refined with riding coordinates:
 C4(H4A,H4B), C5(H5A,H5B), C8(H8A,H8B)
3.c Aromatic/amide H refined with riding coordinates:
 C12(H12)
3.d Idealised Me refined as rotating group:
 C14(H14A,H14B,H14C), C1(H1A,H1B,H1C)
;
_olex2_submission_special_instructions 'No special instructions were received'

loop_
_space_group_symop_operation_xyz
'x, y, z'
'-x+1/2, -y, z+1/2'
'-x, y+1/2, -z+1/2'
'x+1/2, -y+1/2, -z'

loop_
_atom_site_label
_atom_site_type_symbol
_atom_site_fract_x
_atom_site_fract_y
_atom_site_fract_z
_atom_site_U_iso_or_equiv
_atom_site_adp_type
_atom_site_occupancy
_atom_site_site_symmetry_order
_atom_site_calc_flag
_atom_site_refinement_flags_posn
Br1 Br 0.25023(8) 0.20094(2) 0.24060(2) 0.02037(12) Uani 1 1 d .
O3 O 0.9403(4) 0.65531(16) 0.45850(11) 0.0140(5) Uani 1 1 d .
O2 O 0.5678(5) 0.47797(17) 0.47698(12) 0.0169(5) Uani 1 1 d .
O5 O 0.8415(4) 0.50976(16) 0.36444(11) 0.0127(5) Uani 1 1 d .
O1 O 0.8840(4) 0.48318(17) 0.54714(11) 0.0170(5) Uani 1 1 d .
O4 O 0.9031(5) 0.80958(17) 0.44347(12) 0.0224(6) Uani 1 1 d .
O6 O 0.9923(5) 0.23988(17) 0.42226(13) 0.0243(6) Uani 1 1 d .
O7 O 0.6499(5) 0.18116(17) 0.34245(13) 0.0233(6) Uani 1 1 d .
H7 H 0.769(10) 0.175(3) 0.370(2) 0.035 Uiso 1 1 d R
C11 C 0.7192(7) 0.4364(2) 0.33595(14) 0.0114(7) Uani 1 1 d .
C16 C 0.6184(6) 0.2716(2) 0.32528(17) 0.0160(8) Uani 1 1 d .
C3 C 1.0151(7) 0.7386(2) 0.43283(16) 0.0156(8) Uani 1 1 d .
C2 C 0.7767(8) 0.4840(2) 0.48596(14) 0.0132(7) Uani 1 1 d .
C4 C 1.2379(8) 0.7259(2) 0.39345(14) 0.0154(6) Uani 1 1 d .
H4A H 1.3743 0.7502 0.4198 0.018 Uiso 1 1 calc R
H4B H 1.2302 0.7588 0.3485 0.018 Uiso 1 1 calc R
C9 C 0.9514(6) 0.3203(2) 0.40278(16) 0.0158(7) Uani 1 1 d .
C15 C 0.4467(6) 0.2964(2) 0.27766(16) 0.0157(7) Uani 1 1 d .
C13 C 0.4139(6) 0.3892(2) 0.25664(16) 0.0147(7) Uani 1 1 d .
C12 C 0.5544(6) 0.4589(2) 0.28657(15) 0.0132(7) Uani 1 1 d .
H12 H 0.5360 0.5224 0.2727 0.016 Uiso 1 1 calc R
C10 C 0.7604(8) 0.3427(2) 0.35531(14) 0.0145(6) Uani 1 1 d .
C5 C 1.2567(8) 0.6196(2) 0.38331(14) 0.0150(6) Uani 1 1 d .
H5A H 1.1915 0.6003 0.3382 0.018 Uiso 1 1 calc R
H5B H 1.4223 0.5982 0.3866 0.018 Uiso 1 1 calc R
C6 C 1.1092(6) 0.5809(2) 0.44255(16) 0.0118(7) Uani 1 1 d .
H6 H 1.2126 0.5697 0.4834 0.014 Uiso 1 1 calc R
C8 C 1.1058(6) 0.4022(2) 0.42470(17) 0.0141(7) Uani 1 1 d .
H8A H 1.2357 0.4103 0.3912 0.017 Uiso 1 1 calc R
H8B H 1.1760 0.3888 0.4704 0.017 Uiso 1 1 calc R
C7 C 0.9606(6) 0.4928(2) 0.42858(16) 0.0122(7) Uani 1 1 d .
C14 C 0.2293(9) 0.4168(2) 0.20546(15) 0.0193(7) Uani 1 1 d .
H14A H 0.2614 0.3861 0.1613 0.029 Uiso 1 1 calc GR
H14B H 0.2314 0.4852 0.1993 0.029 Uiso 1 1 calc GR
H14C H 0.0741 0.3973 0.2223 0.029 Uiso 1 1 calc GR
C1 C 0.7269(9) 0.4804(2) 0.60626(15) 0.0199(8) Uani 1 1 d .
H1A H 0.6097 0.5307 0.6022 0.030 Uiso 1 1 calc GR
H1B H 0.8183 0.4892 0.6486 0.030 Uiso 1 1 calc GR
H1C H 0.6467 0.4195 0.6078 0.030 Uiso 1 1 calc GR

loop_
_atom_site_aniso_label
_atom_site_aniso_U_11
_atom_site_aniso_U_22
_atom_site_aniso_U_33
_atom_site_aniso_U_23
_atom_site_aniso_U_13
_atom_site_aniso_U_12
Br1 0.02355(19) 0.01570(18) 0.02187(17) -0.00442(12) -0.0079(2) -0.0020(2)
O3 0.0151(12) 0.0124(11) 0.0146(11) -0.0026(9) 0.0013(9) 0.0001(10)
O2 0.0106(13) 0.0221(13) 0.0180(12) -0.0009(10) -0.0034(10) -0.0009(11)
O5 0.0162(11) 0.0126(11) 0.0094(10) -0.0017(9) -0.0035(8) -0.0011(9)
O1 0.0134(13) 0.0262(14) 0.0114(11) 0.0014(10) -0.0012(9) -0.0007(11)
O4 0.0318(15) 0.0181(13) 0.0174(12) -0.0006(10) 0.0012(10) 0.0100(12)
O6 0.0274(16) 0.0145(13) 0.0310(14) 0.0004(10) -0.0093(11) 0.0009(11)
O7 0.0298(14) 0.0113(13) 0.0287(14) -0.0004(10) -0.0102(11) -0.0001(11)
C11 0.011(2) 0.0144(15) 0.0088(12) -0.0030(10) 0.0026(14) -0.0039(15)
C16 0.0162(19) 0.0153(18) 0.0166(17) -0.0041(13) 0.0018(14) -0.0015(15)
C3 0.024(2) 0.0161(18) 0.0067(15) -0.0016(13) -0.0036(14) 0.0006(16)
C2 0.020(2) 0.0081(14) 0.0111(13) -0.0014(10) -0.0034(16) -0.0020(18)
C4 0.0180(17) 0.0144(15) 0.0136(13) 0.0009(10) -0.0016(17) -0.001(2)
C9 0.0143(18) 0.0157(19) 0.0173(16) -0.0041(14) -0.0034(13) -0.0001(15)
C15 0.0181(17) 0.0163(17) 0.0129(15) -0.0054(13) 0.0001(13) -0.0016(16)
C13 0.0161(17) 0.0182(17) 0.0098(15) -0.0036(13) -0.0002(13) -0.0012(14)
C12 0.0168(18) 0.0134(16) 0.0092(15) -0.0010(12) 0.0020(13) 0.0005(14)
C10 0.0168(16) 0.0143(14) 0.0124(13) -0.0029(11) 0.0015(19) 0.0016(18)
C5 0.0149(15) 0.0151(15) 0.0150(13) -0.0018(10) 0.0012(19) 0.000(2)
C6 0.0098(18) 0.0115(16) 0.0141(16) -0.0025(13) -0.0001(12) 0.0005(14)
C8 0.0118(19) 0.0144(17) 0.0162(16) -0.0035(13) -0.0020(13) 0.0005(14)
C7 0.0098(17) 0.0141(17) 0.0128(16) -0.0014(13) -0.0029(13) -0.0001(14)
C14 0.022(2) 0.0207(16) 0.0152(14) -0.0020(12) -0.0085(18) 0.001(2)
C1 0.020(2) 0.0261(18) 0.0131(14) 0.0009(12) 0.0048(17) -0.001(2)

loop_
_atom_type_symbol
_atom_type_description
_atom_type_scat_dispersion_real
_atom_type_scat_dispersion_imag
_atom_type_scat_source
C C 0.0181 0.0091 'International Tables Vol C Tables 4.2.6.8 and 6.1.1.4'
H H 0.0000 0.0000 'International Tables Vol C Tables 4.2.6.8 and 6.1.1.4'
Br Br -0.6763 1.2805 'International Tables Vol C Tables 4.2.6.8 and 6.1.1.4'
O O 0.0492 0.0322 'International Tables Vol C Tables 4.2.6.8 and 6.1.1.4'

loop_
_geom_angle_atom_site_label_1
_geom_angle_atom_site_label_2
_geom_angle_atom_site_label_3
_geom_angle
C3 O3 C6 110.5(3)
C11 O5 C7 117.4(2)
C2 O1 C1 115.0(3)
C16 O7 H7 110(3)
O5 C11 C12 116.6(3)
O5 C11 C10 122.1(3)
C12 C11 C10 121.3(3)
O7 C16 C15 120.2(3)
O7 C16 C10 120.5(3)
C15 C16 C10 119.3(3)
O3 C3 C4 110.5(3)
O4 C3 O3 120.2(3)
O4 C3 C4 129.3(3)
O2 C2 O1 125.4(3)
O2 C2 C7 125.0(3)
O1 C2 C7 109.6(3)
C3 C4 H4A 110.9
C3 C4 H4B 110.9
C3 C4 C5 104.2(3)
H4A C4 H4B 108.9
C5 C4 H4A 110.9
C5 C4 H4B 110.9
O6 C9 C10 122.6(3)
O6 C9 C8 121.3(3)
C10 C9 C8 116.0(3)
C16 C15 Br1 118.8(3)
C16 C15 C13 122.0(3)
C13 C15 Br1 119.2(2)
C15 C13 C12 118.3(3)
C15 C13 C14 122.4(3)
C12 C13 C14 119.3(3)
C11 C12 C13 120.8(3)
C11 C12 H12 119.6
C13 C12 H12 119.6
C11 C10 C16 118.2(3)
C11 C10 C9 120.1(3)
C16 C10 C9 121.7(3)
C4 C5 H5A 111.2
C4 C5 H5B 111.2
H5A C5 H5B 109.1
C6 C5 C4 102.8(3)
C6 C5 H5A 111.2
C6 C5 H5B 111.2
O3 C6 C5 105.0(3)
O3 C6 H6 109.4
O3 C6 C7 105.6(3)
C5 C6 H6 109.4
C5 C6 C7 117.6(3)
C7 C6 H6 109.4
C9 C8 H8A 109.6
C9 C8 H8B 109.6
C9 C8 C7 110.4(3)
H8A C8 H8B 108.1
C7 C8 H8A 109.6
C7 C8 H8B 109.6
O5 C7 C2 108.8(3)
O5 C7 C6 105.9(3)
O5 C7 C8 110.6(3)
C2 C7 C6 108.2(3)
C2 C7 C8 109.5(3)
C8 C7 C6 113.6(3)
C13 C14 H14A 109.5
C13 C14 H14B 109.5
C13 C14 H14C 109.5
H14A C14 H14B 109.5
H14A C14 H14C 109.5
H14B C14 H14C 109.5
O1 C1 H1A 109.5
O1 C1 H1B 109.5
O1 C1 H1C 109.5
H1A C1 H1B 109.5
H1A C1 H1C 109.5
H1B C1 H1C 109.5

loop_
_geom_bond_atom_site_label_1
_geom_bond_atom_site_label_2
_geom_bond_distance
Br1 C15 1.900(3)
O3 C3 1.354(4)
O3 C6 1.462(4)
O2 C2 1.202(5)
O5 C11 1.371(4)
O5 C7 1.437(4)
O1 C2 1.335(4)
O1 C1 1.454(4)
O4 C3 1.212(4)
O6 C9 1.227(4)
O7 H7 0.87(5)
O7 C16 1.341(4)
C11 C12 1.377(5)
C11 C10 1.404(4)
C16 C15 1.389(5)
C16 C10 1.419(5)
C3 C4 1.489(6)
C2 C7 1.531(5)
C4 H4A 0.9900
C4 H4B 0.9900
C4 C5 1.530(4)
C9 C10 1.458(5)
C9 C8 1.519(5)
C15 C13 1.395(5)
C13 C12 1.399(5)
C13 C14 1.496(5)
C12 H12 0.9500
C5 H5A 0.9900
C5 H5B 0.9900
C5 C6 1.525(5)
C6 H6 1.0000
C6 C7 1.535(5)
C8 H8A 0.9900
C8 H8B 0.9900
C8 C7 1.533(5)
C14 H14A 0.9800
C14 H14B 0.9800
C14 H14C 0.9800
C1 H1A 0.9800
C1 H1B 0.9800
C1 H1C 0.9800

loop_
_publcif_info_datablock.id
_publcif_info_datablock.publ_exptl
_publcif_info_datablock.publ_geom
_publcif_info_datablock.structure
{9d769a91-9857-4c55-a124-8df6e4f568c4} y y y

loop_
_twin_individual_id
_twin_individual_mass_fraction_refined
1 0.94(2)
2 0.06(2)
